data_4076319
loop_
_publ_author_name
'Zhang, Xiaofei'
'Wright, Ashley M.'
'DeYonker, Nathan J.'
'Hollis, T. Keith'
'Hammer, Nathan I.'
'Webster, Charles Edwin'
'Valente, Edward J.'

_publ_section_title
;
 Synthesis, Air Stability, Photobleaching, and DFT Modeling of Blue Light
 Emitting Platinum CCC-N-Heterocyclic Carbene Pincer Complexes
;
_journal_issue 5
_journal_name_full Organometallics
_journal_page_first 1664
_journal_paper_doi 10.1021/om200687w
_journal_volume 31
_journal_year 2012
_chemical_formula_moiety 'C20 H25 Cl1 N4 Pt1'
_chemical_formula_sum 'C20 H25 Cl N4 Pt'
_chemical_formula_weight 551.98
_chemical_name_systematic
;
 ?
;
_space_group_IT_number 19
_symmetry_cell_setting orthorhombic
_symmetry_space_group_name_Hall 'P 2ac 2ab'
_symmetry_space_group_name_H-M 'P 21 21 21'
_atom_sites_solution_hydrogens geom
_atom_sites_solution_primary direct
_atom_sites_solution_secondary difmap
_audit_creation_method SHELXL-97
_cell_angle_alpha 90.00
_cell_angle_beta 90.00
_cell_angle_gamma 90.00
_cell_formula_units_Z 4
_cell_length_a 10.51850(10)
_cell_length_b 11.14600(10)
_cell_length_c 16.7776(2)
_cell_measurement_reflns_used 9680
_cell_measurement_temperature 298(2)
_cell_measurement_theta_max 30
_cell_measurement_theta_min 2.5
_cell_volume 1966.99(3)
_computing_cell_refinement 'CrysAlis (Oxford Diffraction)'
_computing_data_collection 'CrysAlis (Oxford Diffraction)'
_computing_data_reduction 'CrysAlis (Oxford Diffraction)'
_computing_molecular_graphics WinGX
_computing_publication_material WinGX
_computing_structure_refinement 'SHELXL-97 (Sheldrick, 1997)'
_computing_structure_solution 'SHELXS-97 (Sheldrick, 1997)'
_diffrn_ambient_temperature 298(2)
_diffrn_detector_area_resol_mean 16.0309
_diffrn_measured_fraction_theta_full 0.996
_diffrn_measured_fraction_theta_max 0.996
_diffrn_measurement_device_type 'Oxford Diffraction Gemini'
_diffrn_measurement_method 'phi and omega scans'
_diffrn_radiation_monochromator graphite
_diffrn_radiation_source 'fine-focus sealed tube'
_diffrn_radiation_type MoK\a
_diffrn_radiation_wavelength 0.71073
_diffrn_reflns_av_R_equivalents 0.0185
_diffrn_reflns_av_sigmaI/netI 0.0261
_diffrn_reflns_limit_h_max 15
_diffrn_reflns_limit_h_min -12
_diffrn_reflns_limit_k_max 14
_diffrn_reflns_limit_k_min -15
_diffrn_reflns_limit_l_max 23
_diffrn_reflns_limit_l_min -24
_diffrn_reflns_number 12969
_diffrn_reflns_theta_full 30.57
_diffrn_reflns_theta_max 30.57
_diffrn_reflns_theta_min 3.60
_diffrn_standards_decay_% <2%
_diffrn_standards_interval_count 50
_diffrn_standards_number 2
_exptl_absorpt_coefficient_mu 7.281
_exptl_absorpt_correction_T_max 0.347
_exptl_absorpt_correction_T_min 0.178
_exptl_absorpt_correction_type analytical
_exptl_absorpt_process_details 'CrysAlis (Oxford Diffraction)'
_exptl_crystal_colour yellow
_exptl_crystal_density_diffrn 1.864
_exptl_crystal_density_method 'not measured'
_exptl_crystal_description prism
_exptl_crystal_F_000 1072
_exptl_crystal_size_max 0.2
_exptl_crystal_size_mid 0.2
_exptl_crystal_size_min 0.2
_refine_diff_density_max 0.474
_refine_diff_density_min -0.544
_refine_diff_density_rms 0.066
_refine_ls_abs_structure_details 'Flack H D (1983), Acta Cryst. A39, 876-881'
_refine_ls_abs_structure_Flack -0.005(5)
_refine_ls_extinction_coef 0.00746(13)
_refine_ls_extinction_expression Fc^*^=kFc[1+0.001xFc^2^\l^3^/sin(2\q)]^-1/4^
_refine_ls_extinction_method SHELXL
_refine_ls_goodness_of_fit_ref 1.003
_refine_ls_hydrogen_treatment constr
_refine_ls_matrix_type full
_refine_ls_number_parameters 255
_refine_ls_number_reflns 5896
_refine_ls_number_restraints 0
_refine_ls_restrained_S_all 1.003
_refine_ls_R_factor_all 0.0200
_refine_ls_R_factor_gt 0.0169
_refine_ls_shift/su_max 0.002
_refine_ls_shift/su_mean 0.000
_refine_ls_structure_factor_coef Fsqd
_refine_ls_weighting_details 'calc w=1/[\s^2^(Fo^2^)+(0.0137P)^2^+0.0000P] where P=(Fo^2^+2Fc^2^)/3'
_refine_ls_weighting_scheme calc
_refine_ls_wR_factor_gt 0.0317
_refine_ls_wR_factor_ref 0.0319
_reflns_number_gt 5320
_reflns_number_total 5896
_reflns_threshold_expression >2sigma(I)
_cod_data_source_file om200687w_si_002.cif
_cod_data_source_block up001
_cod_database_code 4076319

loop_
_symmetry_equiv_pos_as_xyz
'x, y, z'
'-x+1/2, -y, z+1/2'
'-x, y+1/2, -z+1/2'
'x+1/2, -y+1/2, -z'

loop_
_atom_site_label
_atom_site_type_symbol
_atom_site_fract_x
_atom_site_fract_y
_atom_site_fract_z
_atom_site_U_iso_or_equiv
_atom_site_adp_type
_atom_site_occupancy
_atom_site_symmetry_multiplicity
_atom_site_calc_flag
_atom_site_refinement_flags
_atom_site_disorder_assembly
_atom_site_disorder_group
N1 N 0.59564(19) 0.6459(2) 0.88480(13) 0.0418(5) Uani 1 1 d . . .
C2 C 0.6368(2) 0.7046(2) 0.81972(16) 0.0364(6) Uani 1 1 d . . .
N3 N 0.5664(2) 0.6552(2) 0.75924(14) 0.0426(5) Uani 1 1 d . . .
C4 C 0.4835(3) 0.5695(3) 0.7869(2) 0.0567(8) Uani 1 1 d . . .
H4A H 0.4266 0.5243 0.7570 0.068 Uiso 1 1 calc R . .
C5 C 0.5016(3) 0.5647(3) 0.8662(2) 0.0585(9) Uani 1 1 d . . .
H5A H 0.4585 0.5155 0.9019 0.070 Uiso 1 1 calc R . .
C6 C 0.5892(3) 0.7016(3) 0.68122(18) 0.0439(7) Uani 1 1 d . . .
C7 C 0.6816(2) 0.7878(2) 0.68317(16) 0.0376(6) Uani 1 1 d . . .
C8 C 0.7167(2) 0.8443(2) 0.61315(14) 0.0416(6) Uani 1 1 d . . .
C9 C 0.6597(3) 0.8134(3) 0.54049(17) 0.0547(8) Uani 1 1 d . . .
H9A H 0.6834 0.8506 0.4932 0.066 Uiso 1 1 calc R . .
C10 C 0.5675(3) 0.7260(3) 0.54169(19) 0.0633(9) Uani 1 1 d . . .
H10A H 0.5291 0.7045 0.4939 0.076 Uiso 1 1 calc R . .
C11 C 0.5292(3) 0.6685(3) 0.61078(18) 0.0569(8) Uani 1 1 d . . .
H11A H 0.4660 0.6102 0.6101 0.068 Uiso 1 1 calc R . .
N12 N 0.8093(2) 0.9340(2) 0.62791(12) 0.0406(5) Uani 1 1 d . . .
C13 C 0.8460(2) 0.9494(2) 0.70646(15) 0.0359(5) Uani 1 1 d . . .
N14 N 0.9309(2) 1.0391(2) 0.70324(14) 0.0388(5) Uani 1 1 d . A .
C15 C 0.9468(3) 1.0802(3) 0.62586(18) 0.0510(8) Uani 1 1 d . . .
H15A H 1.0009 1.1414 0.6095 0.061 Uiso 1 1 calc R . .
C16 C 0.8697(3) 1.0150(3) 0.57888(18) 0.0519(8) Uani 1 1 d . . .
H16A H 0.8591 1.0231 0.5241 0.062 Uiso 1 1 calc R . .
C17 C 0.6399(3) 0.6660(3) 0.96680(16) 0.0468(6) Uani 1 1 d . . .
H17A H 0.5690 0.6933 0.9991 0.056 Uiso 1 1 calc R . .
H17B H 0.7037 0.7288 0.9667 0.056 Uiso 1 1 calc R . .
C18 C 0.6958(3) 0.5539(3) 1.0040(2) 0.0634(9) Uani 1 1 d . . .
H18A H 0.7676 0.5274 0.9722 0.076 Uiso 1 1 calc R . .
H18B H 0.6325 0.4906 1.0032 0.076 Uiso 1 1 calc R . .
C19 C 0.7395(4) 0.5736(3) 1.08915(19) 0.0668(8) Uani 1 1 d . . .
H19A H 0.6719 0.6128 1.1187 0.080 Uiso 1 1 calc R . .
H19B H 0.7551 0.4963 1.1139 0.080 Uiso 1 1 calc R . .
C20 C 0.8562(4) 0.6474(4) 1.0949(2) 0.0828(12) Uani 1 1 d . . .
H20A H 0.8784 0.6580 1.1499 0.099 Uiso 1 1 calc R . .
H20B H 0.8414 0.7242 1.0709 0.099 Uiso 1 1 calc R . .
H20C H 0.9245 0.6076 1.0676 0.099 Uiso 1 1 calc R . .
C21 C 0.9932(3) 1.0928(3) 0.77185(17) 0.0457(7) Uani 1 1 d . . .
H21A H 1.0834 1.1006 0.7610 0.055 Uiso 0.640(9) 1 calc PR A 1
H21B H 0.9833 1.0404 0.8176 0.055 Uiso 0.640(9) 1 calc PR A 1
H21C H 1.0664 1.1381 0.7536 0.055 Uiso 0.360(9) 1 d PR A 2
H21D H 1.0235 1.0299 0.8070 0.055 Uiso 0.360(9) 1 d PR A 2
C22 C 0.9382(6) 1.2166(6) 0.7918(4) 0.0523(16) Uani 0.640(9) 1 d P A 1
H22A H 0.9789 1.2458 0.8399 0.063 Uiso 0.640(9) 1 calc PR A 1
H22B H 0.9600 1.2714 0.7490 0.063 Uiso 0.640(9) 1 calc PR A 1
C23 C 0.7995(5) 1.2201(5) 0.8036(3) 0.0581(18) Uani 0.640(9) 1 d P A 1
H23A H 0.7753 1.1679 0.8472 0.070 Uiso 0.640(9) 1 calc PR A 1
H23B H 0.7562 1.1932 0.7557 0.070 Uiso 0.640(9) 1 calc PR A 1
C24 C 0.7620(5) 1.3530(3) 0.8229(3) 0.0970(13) Uani 1 1 d . . .
H24A H 0.6718 1.3582 0.8305 0.116 Uiso 0.640(9) 1 calc PR A 1
H24B H 0.7868 1.4039 0.7794 0.116 Uiso 0.640(9) 1 calc PR A 1
H24C H 0.8047 1.3784 0.8706 0.116 Uiso 0.640(9) 1 calc PR A 1
H24D H 0.7268 1.4182 0.7927 0.116 Uiso 0.360(9) 1 d PR A 2
H24E H 0.8092 1.3843 0.8672 0.116 Uiso 0.360(9) 1 d PR A 2
H24F H 0.6946 1.3028 0.8421 0.116 Uiso 0.360(9) 1 d PR A 2
C22A C 0.9086(11) 1.1756(11) 0.8162(6) 0.049(3) Uani 0.360(9) 1 d P A 2
H22C H 0.9559 1.2104 0.8601 0.059 Uiso 0.360(9) 1 calc PR A 2
H22D H 0.8388 1.1298 0.8386 0.059 Uiso 0.360(9) 1 calc PR A 2
C23A C 0.8554(8) 1.2744(8) 0.7663(5) 0.044(3) Uani 0.360(9) 1 d P A 2
H23C H 0.8083 1.2415 0.7216 0.052 Uiso 0.360(9) 1 calc PR A 2
H23D H 0.9235 1.3242 0.7456 0.052 Uiso 0.360(9) 1 calc PR A 2
Pt Pt 0.757749(8) 0.835782(8) 0.783642(5) 0.03086(3) Uani 1 1 d . . .
Cl Cl 0.84971(7) 0.89513(7) 0.90846(4) 0.05271(18) Uani 1 1 d . . .

loop_
_atom_site_aniso_label
_atom_site_aniso_U_11
_atom_site_aniso_U_22
_atom_site_aniso_U_33
_atom_site_aniso_U_23
_atom_site_aniso_U_13
_atom_site_aniso_U_12
N1 0.0400(11) 0.0357(13) 0.0496(13) 0.0026(11) 0.0014(10) -0.0083(10)
C2 0.0335(12) 0.0346(13) 0.0411(14) -0.0003(11) -0.0007(11) 0.0004(10)
N3 0.0419(11) 0.0386(12) 0.0474(13) -0.0039(11) -0.0050(9) -0.0045(11)
C4 0.0487(15) 0.0426(17) 0.079(2) -0.0029(19) -0.009(2) -0.0155(13)
C5 0.0534(18) 0.055(2) 0.067(2) 0.0087(18) 0.0006(17) -0.0227(16)
C6 0.0445(14) 0.0392(15) 0.0481(16) -0.0078(13) -0.0053(13) 0.0030(12)
C7 0.0403(13) 0.0337(13) 0.0388(13) -0.0036(11) 0.0027(11) 0.0094(11)
C8 0.0511(14) 0.0379(13) 0.0357(12) -0.0047(11) 0.0013(10) 0.0084(13)
C9 0.0724(19) 0.059(2) 0.0330(14) -0.0069(14) -0.0013(14) 0.0081(17)
C10 0.081(2) 0.068(2) 0.0416(17) -0.0174(17) -0.0184(17) 0.0071(19)
C11 0.0629(17) 0.0551(18) 0.0526(18) -0.0153(17) -0.0152(14) -0.0025(18)
N12 0.0535(13) 0.0364(12) 0.0319(11) 0.0025(9) 0.0057(10) 0.0083(10)
C13 0.0360(11) 0.0350(12) 0.0368(14) -0.0012(11) 0.0028(11) 0.0069(10)
N14 0.0413(11) 0.0365(12) 0.0388(13) 0.0075(10) 0.0042(10) 0.0020(10)
C15 0.0593(17) 0.0472(18) 0.0464(18) 0.0130(15) 0.0174(15) -0.0028(15)
C16 0.069(2) 0.0510(18) 0.0353(14) 0.0085(14) 0.0138(14) 0.0084(16)
C17 0.0523(14) 0.0453(15) 0.0427(14) 0.0061(15) 0.0059(12) -0.0088(15)
C18 0.071(2) 0.0518(18) 0.067(2) 0.0007(17) -0.0062(18) 0.0029(16)
C19 0.068(2) 0.070(2) 0.0622(17) 0.0159(16) 0.002(2) 0.000(2)
C20 0.077(2) 0.096(3) 0.076(3) 0.008(3) -0.001(2) -0.015(2)
C21 0.0401(13) 0.0483(16) 0.0488(18) 0.0103(16) -0.0037(15) -0.0096(12)
C22 0.056(3) 0.054(4) 0.047(3) -0.002(3) 0.004(3) -0.018(3)
C23 0.052(3) 0.055(3) 0.067(3) -0.006(3) 0.011(2) -0.007(2)
C24 0.121(3) 0.076(2) 0.095(3) -0.031(2) -0.003(3) 0.025(3)
C22A 0.070(7) 0.050(6) 0.028(4) 0.004(4) 0.007(4) -0.023(5)
C23A 0.044(5) 0.041(5) 0.045(5) -0.003(4) -0.002(4) 0.001(4)
Pt 0.03079(4) 0.03008(4) 0.03172(4) 0.00062(4) -0.00047(5) 0.00172(5)
Cl 0.0624(4) 0.0597(4) 0.0360(3) 0.0070(3) -0.0103(3) -0.0235(4)

loop_
_atom_type_symbol
_atom_type_description
_atom_type_scat_dispersion_real
_atom_type_scat_dispersion_imag
_atom_type_scat_source
C C 0.0030 0.0020 'International Tables Vol C Tables 4.2.6.8 and 6.1.1.4'
H H 0.0000 0.0000 'International Tables Vol C Tables 4.2.6.8 and 6.1.1.4'
N N 0.0060 0.0030 'International Tables Vol C Tables 4.2.6.8 and 6.1.1.4'
Cl Cl 0.1480 0.1590 'International Tables Vol C Tables 4.2.6.8 and 6.1.1.4'
Pt Pt -1.7030 8.3910 'International Tables Vol C Tables 4.2.6.8 and 6.1.1.4'

loop_
_geom_angle_atom_site_label_1
_geom_angle_atom_site_label_2
_geom_angle_atom_site_label_3
_geom_angle
C2 N1 C5 111.5(2)
C2 N1 C17 125.8(2)
C5 N1 C17 122.7(2)
N1 C2 N3 103.4(2)
N1 C2 Pt 142.57(19)
N3 C2 Pt 114.00(19)
C2 N3 C4 111.8(3)
C2 N3 C6 116.3(2)
C4 N3 C6 131.9(3)
C5 C4 N3 105.8(3)
C5 C4 H4A 127.1
N3 C4 H4A 127.1
C4 C5 N1 107.5(3)
C4 C5 H5A 126.3
N1 C5 H5A 126.3
C7 C6 C11 122.0(3)
C7 C6 N3 110.6(2)
C11 C6 N3 127.4(3)
C6 C7 C8 119.3(2)
C6 C7 Pt 120.5(2)
C8 C7 Pt 120.2(2)
C7 C8 C9 120.9(3)
C7 C8 N12 110.8(2)
C9 C8 N12 128.3(2)
C10 C9 C8 117.6(3)
C10 C9 H9A 121.2
C8 C9 H9A 121.2
C9 C10 C11 123.0(3)
C9 C10 H10A 118.5
C11 C10 H10A 118.5
C10 C11 C6 117.2(3)
C10 C11 H11A 121.4
C6 C11 H11A 121.4
C16 N12 C13 111.1(2)
C16 N12 C8 132.5(2)
C13 N12 C8 116.4(2)
N14 C13 N12 103.9(2)
N14 C13 Pt 142.5(2)
N12 C13 Pt 113.70(18)
C13 N14 C15 111.3(2)
C13 N14 C21 125.1(2)
C15 N14 C21 123.4(2)
C16 C15 N14 107.3(3)
C16 C15 H15A 126.3
N14 C15 H15A 126.3
C15 C16 N12 106.4(3)
C15 C16 H16A 126.8
N12 C16 H16A 126.8
N1 C17 C18 112.5(3)
N1 C17 H17A 109.1
C18 C17 H17A 109.1
N1 C17 H17B 109.1
C18 C17 H17B 109.1
H17A C17 H17B 107.8
C17 C18 C19 112.7(3)
C17 C18 H18A 109.1
C19 C18 H18A 109.1
C17 C18 H18B 109.1
C19 C18 H18B 109.1
H18A C18 H18B 107.8
C20 C19 C18 113.1(3)
C20 C19 H19A 109.0
C18 C19 H19A 109.0
C20 C19 H19B 109.0
C18 C19 H19B 109.0
H19A C19 H19B 107.8
C19 C20 H20A 109.5
C19 C20 H20B 109.5
H20A C20 H20B 109.5
C19 C20 H20C 109.5
H20A C20 H20C 109.5
H20B C20 H20C 109.5
N14 C21 C22A 112.5(5)
N14 C21 C22 111.9(3)
N14 C21 H21A 109.2
C22 C21 H21A 109.2
N14 C21 H21B 109.2
C22 C21 H21B 109.2
H21A C21 H21B 107.9
N14 C21 H21C 108.8
C22A C21 H21C 108.2
N14 C21 H21D 109.4
C22A C21 H21D 110.0
H21C C21 H21D 107.9
C23 C22 C21 115.3(5)
C23 C22 H22A 108.5
C21 C22 H22A 108.5
C23 C22 H22B 108.5
C21 C22 H22B 108.5
H22A C22 H22B 107.5
C22 C23 C24 107.6(5)
C22 C23 H23A 110.2
C24 C23 H23A 110.2
C22 C23 H23B 110.2
C24 C23 H23B 110.2
H23A C23 H23B 108.5
C23 C24 H24A 109.5
C23 C24 H24B 109.5
H24A C24 H24B 109.5
C23 C24 H24C 109.5
H24A C24 H24C 109.5
H24B C24 H24C 109.5
C23A C24 H24D 109.5
C23A C24 H24E 109.7
H24A C24 H24E 112.7
H24B C24 H24E 103.6
H24D C24 H24E 109.5
C23A C24 H24F 109.2
H24D C24 H24F 109.5
H24E C24 H24F 109.5
C21 C22A C23A 113.8(8)
C21 C22A H22C 108.8
C23A C22A H22C 108.8
C21 C22A H22D 108.8
C23A C22A H22D 108.8
H22C C22A H22D 107.7
C22A C23A C24 107.3(7)
C22A C23A H23C 110.3
C24 C23A H23C 110.3
C22A C23A H23D 110.3
C24 C23A H23D 110.3
H23C C23A H23D 108.5
C7 Pt C2 78.58(11)
C7 Pt C13 78.87(11)
C2 Pt C13 157.44(11)
C7 Pt Cl 179.40(8)
C2 Pt Cl 101.01(8)
C13 Pt Cl 101.53(7)

loop_
_geom_bond_atom_site_label_1
_geom_bond_atom_site_label_2
_geom_bond_distance
N1 C2 1.344(3)
N1 C5 1.377(4)
N1 C17 1.469(3)
C2 N3 1.371(3)
C2 Pt 2.030(3)
N3 C4 1.374(4)
N3 C6 1.428(4)
C4 C5 1.345(5)
C4 H4A 0.9300
C5 H5A 0.9300
C6 C7 1.367(4)
C6 C11 1.390(4)
C7 C8 1.383(4)
C7 Pt 1.941(3)
C8 C9 1.401(4)
C8 N12 1.418(3)
C9 C10 1.374(5)
C9 H9A 0.9300
C10 C11 1.384(5)
C10 H10A 0.9300
C11 H11A 0.9300
N12 C16 1.377(4)
N12 C13 1.384(3)
C13 N14 1.342(3)
C13 Pt 2.035(3)
N14 C15 1.387(4)
N14 C21 1.454(4)
C15 C16 1.344(4)
C15 H15A 0.9300
C16 H16A 0.9300
C17 C18 1.516(4)
C17 H17A 0.9700
C17 H17B 0.9700
C18 C19 1.517(5)
C18 H18A 0.9700
C18 H18B 0.9700
C19 C20 1.481(5)
C19 H19A 0.9700
C19 H19B 0.9700
C20 H20A 0.9600
C20 H20B 0.9600
C20 H20C 0.9600
C21 C22A 1.482(11)
C21 C22 1.533(7)
C21 H21A 0.9700
C21 H21B 0.9700
C21 H21C 0.9700
C21 H21D 0.9700
C22 C23 1.473(9)
C22 H22A 0.9700
C22 H22B 0.9700
C23 C24 1.567(6)
C23 H23A 0.9700
C23 H23B 0.9700
C24 C23A 1.623(9)
C24 H24A 0.9600
C24 H24B 0.9600
C24 H24C 0.9600
C24 H24D 0.9600
C24 H24E 0.9600
C24 H24F 0.9600
C22A C23A 1.492(15)
C22A H22C 0.9700
C22A H22D 0.9700
C23A H23C 0.9700
C23A H23D 0.9700
Pt Cl 2.3997(7)

loop_
_geom_torsion_atom_site_label_1
_geom_torsion_atom_site_label_2
_geom_torsion_atom_site_label_3
_geom_torsion_atom_site_label_4
_geom_torsion
C5 N1 C2 N3 -1.1(3)
C17 N1 C2 N3 -179.2(3)
C5 N1 C2 Pt 177.2(3)
C17 N1 C2 Pt -0.9(5)
N1 C2 N3 C4 0.7(3)
Pt C2 N3 C4 -178.2(2)
N1 C2 N3 C6 179.5(2)
Pt C2 N3 C6 0.6(3)
C2 N3 C4 C5 0.0(4)
C6 N3 C4 C5 -178.6(3)
N3 C4 C5 N1 -0.7(4)
C2 N1 C5 C4 1.2(4)
C17 N1 C5 C4 179.4(3)
C2 N3 C6 C7 1.0(3)
C4 N3 C6 C7 179.5(3)
C2 N3 C6 C11 -178.8(3)
C4 N3 C6 C11 -0.2(5)
C11 C6 C7 C8 0.2(4)
N3 C6 C7 C8 -179.6(2)
C11 C6 C7 Pt 177.4(2)
N3 C6 C7 Pt -2.3(3)
C6 C7 C8 C9 -0.7(4)
Pt C7 C8 C9 -178.0(2)
C6 C7 C8 N12 177.4(2)
Pt C7 C8 N12 0.1(3)
C7 C8 C9 C10 0.5(4)
N12 C8 C9 C10 -177.2(3)
C8 C9 C10 C11 0.2(5)
C9 C10 C11 C6 -0.6(5)
C7 C6 C11 C10 0.5(4)
N3 C6 C11 C10 -179.8(3)
C7 C8 N12 C16 -177.8(3)
C9 C8 N12 C16 0.1(5)
C7 C8 N12 C13 -0.5(3)
C9 C8 N12 C13 177.4(3)
C16 N12 C13 N14 -1.2(3)
C8 N12 C13 N14 -179.0(2)
C16 N12 C13 Pt 178.54(18)
C8 N12 C13 Pt 0.7(3)
N12 C13 N14 C15 0.6(3)
Pt C13 N14 C15 -179.0(2)
N12 C13 N14 C21 176.9(2)
Pt C13 N14 C21 -2.6(4)
C13 N14 C15 C16 0.2(3)
C21 N14 C15 C16 -176.2(3)
N14 C15 C16 N12 -0.9(3)
C13 N12 C16 C15 1.3(3)
C8 N12 C16 C15 178.8(3)
C2 N1 C17 C18 -121.1(3)
C5 N1 C17 C18 61.0(4)
N1 C17 C18 C19 -179.0(2)
C17 C18 C19 C20 -72.1(4)
C13 N14 C21 C22A -76.5(6)
C15 N14 C21 C22A 99.4(6)
C13 N14 C21 C22 -105.0(4)
C15 N14 C21 C22 70.9(4)
N14 C21 C22 C23 54.4(7)
C22A C21 C22 C23 -42.4(10)
C21 C22 C23 C24 -179.8(4)
C22 C23 C24 C23A 39.7(6)
N14 C21 C22A C23A -56.7(10)
C22 C21 C22A C23A 37.5(9)
C21 C22A C23A C24 178.1(6)
C23 C24 C23A C22A -41.7(7)
C6 C7 Pt C2 2.1(2)
C8 C7 Pt C2 179.4(2)
C6 C7 Pt C13 -177.1(2)
C8 C7 Pt C13 0.2(2)
C6 C7 Pt Cl -45(8)
C8 C7 Pt Cl 133(8)
N1 C2 Pt C7 -179.6(3)
N3 C2 Pt C7 -1.40(18)
N1 C2 Pt C13 -177.6(3)
N3 C2 Pt C13 0.7(4)
N1 C2 Pt Cl -0.1(3)
N3 C2 Pt Cl 178.16(17)
N14 C13 Pt C7 179.1(3)
N12 C13 Pt C7 -0.44(17)
N14 C13 Pt C2 177.0(3)
N12 C13 Pt C2 -2.5(4)
N14 C13 Pt Cl -0.5(3)
N12 C13 Pt Cl -179.99(16)
